data_7241458
loop_
_publ_author_name
'Wang, Jinzeng'
'Suffren, Yan'
'Daiguebonne, Carole'
'Bernot, Kevin'
'Calvez, Guillaume'
'Freslon, St\'ephane'
'Guillou, Olivier'

_publ_section_title
;
 Lanthanide-based molecular alloys with hydroxyterephthalate: a versatile
 system
;
_journal_issue 1
_journal_name_full CrystEngComm
_journal_page_first 100
_journal_page_last 118
_journal_paper_doi 10.1039/D0CE00947D
_journal_volume 23
_journal_year 2021
_chemical_formula_sum 'C24 H32 O25 Sm2'
_chemical_formula_weight 1021.19
_space_group_IT_number 2
_space_group_name_Hall '-P 1'
_space_group_name_H-M_alt 'P -1'
_symmetry_cell_setting triclinic
_symmetry_Int_Tables_number 2
_symmetry_space_group_name_Hall '-P 1'
_symmetry_space_group_name_H-M 'P -1'
_atom_sites_solution_hydrogens geom
_atom_sites_solution_primary 'dual - dual-space method e.g. SHELXD'
_atom_sites_solution_secondary 'dual - dual-space method e.g. SHELXD'
_audit_conform_dict_location ftp://ftp.iucr.org/pub/cif_core.dic
_audit_conform_dict_name cif_core.dic
_audit_conform_dict_version 2.4.5
_audit_creation_date 2020-09-09T11:46:57-00:00
_audit_creation_method 'WinGX routine CIF_UPDATE'
_audit_update_record
;
2020-09-16 deposited with the CCDC.	2020-11-03 downloaded from the CCDC.
;
_cell_angle_alpha 74.620(3)
_cell_angle_beta 74.092(3)
_cell_angle_gamma 73.803(3)
_cell_formula_units_Z 1
_cell_length_a 7.9806(8)
_cell_length_b 9.9540(9)
_cell_length_c 10.8426(11)
_cell_measurement_reflns_used 9036
_cell_measurement_temperature 150(2)
_cell_measurement_theta_max 27.6
_cell_measurement_theta_min 2.72
_cell_measurement_wavelength 0.71073
_cell_volume 778.67(13)
_computing_cell_refinement 'APEX3 (Bruker, 2015)'
_computing_data_collection 'SAINT (Bruker, 2014)'
_computing_data_reduction 'SAINT (Bruker, 2014)'
_computing_molecular_graphics 'Ortep for Windows (Farrugia, 2012)'
_computing_publication_material 'WinGX publication routines (Farrugia, 2012)'
_computing_structure_refinement 'SHELXL-2017/1 (Sheldrick, 2017)'
_computing_structure_solution 'SHELXT-2014 (Sheldrick, 2014)'
_diffrn_ambient_temperature 150(2)
_diffrn_detector 'CCD plate'
_diffrn_measured_fraction_theta_full 0.999
_diffrn_measured_fraction_theta_max 0.997
_diffrn_measurement_device_type 'D8 VENTURE Bruker AXS'
_diffrn_measurement_method 'CCD rotation images, thick slices'
_diffrn_orient_matrix_UB_11 -0.108626
_diffrn_orient_matrix_UB_12 -0.039458
_diffrn_orient_matrix_UB_13 0.01813
_diffrn_orient_matrix_UB_21 -0.02429
_diffrn_orient_matrix_UB_22 0.005233
_diffrn_orient_matrix_UB_23 0.094315
_diffrn_orient_matrix_UB_31 -0.073963
_diffrn_orient_matrix_UB_32 0.099181
_diffrn_orient_matrix_UB_33 -0.019341
_diffrn_radiation_monochromator 'multilayer monochromator'
_diffrn_radiation_probe x-ray
_diffrn_radiation_type MoK\a
_diffrn_radiation_wavelength 0.71073
_diffrn_reflns_av_R_equivalents 0.029
_diffrn_reflns_av_unetI/netI 0.0322
_diffrn_reflns_Laue_measured_fraction_full 0.999
_diffrn_reflns_Laue_measured_fraction_max 0.997
_diffrn_reflns_limit_h_max 10
_diffrn_reflns_limit_h_min -10
_diffrn_reflns_limit_k_max 12
_diffrn_reflns_limit_k_min -12
_diffrn_reflns_limit_l_max 14
_diffrn_reflns_limit_l_min -14
_diffrn_reflns_number 3562
_diffrn_reflns_point_group_measured_fraction_full 0.999
_diffrn_reflns_point_group_measured_fraction_max 0.997
_diffrn_reflns_reduction_process
;
        Scaled and merged with Sortav
        R.H. Blessing, (1987) Cryst. Rev. 1, 3-58
        R.H. Blessing, (1989) J. Appl. Cryst. 22, 396-397
;
_diffrn_reflns_theta_full 25.242
_diffrn_reflns_theta_max 27.499
_diffrn_reflns_theta_min 2.177
_diffrn_source 'Enraf Nonius FR590'
_diffrn_standards_number 0
_exptl_absorpt_correction_T_max 0.7456
_exptl_absorpt_correction_T_min 0.5544
_exptl_absorpt_correction_type multi-scan
_exptl_absorpt_process_details
;
  [Sheldrick, G.M. (2014). SADABS Bruker AXS Inc., Madison, Wisconsin, USA]
;
_exptl_crystal_colour colourless
_exptl_crystal_density_diffrn 2.178
_exptl_crystal_density_method 'not measured'
_exptl_crystal_description prism
_exptl_crystal_F_000 500
_exptl_crystal_size_max 0.35
_exptl_crystal_size_mid 0.3
_exptl_crystal_size_min 0.06
_refine_diff_density_max 2.569
_refine_diff_density_min -1.282
_refine_diff_density_rms 0.137
_refine_ls_extinction_method none
_refine_ls_goodness_of_fit_ref 1.136
_refine_ls_hydrogen_treatment constr
_refine_ls_matrix_type full
_refine_ls_number_constraints 0
_refine_ls_number_parameters 235
_refine_ls_number_reflns 3562
_refine_ls_number_restraints 0
_refine_ls_restrained_S_all 1.136
_refine_ls_R_factor_all 0.0242
_refine_ls_R_factor_gt 0.0232
_refine_ls_shift/su_max 0.002
_refine_ls_shift/su_mean 0
_refine_ls_structure_factor_coef Fsqd
_refine_ls_weighting_details 'w=1/[\s^2^(Fo^2^)+(0.0157P)^2^+2.5833P] where P=(Fo^2^+2Fc^2^)/3'
_refine_ls_weighting_scheme calc
_refine_ls_wR_factor_gt 0.0605
_refine_ls_wR_factor_ref 0.0608
_reflns_Friedel_coverage 0
_reflns_number_gt 3442
_reflns_number_total 3562
_reflns_threshold_expression 'I > 2\s(I)'
_cod_data_source_file d0ce00947d2.cif
_cod_data_source_block shelx_CCDC1
_cod_depositor_comments 'Adding full bibliography for 7241457--7241462.cif.'
_cod_database_code 7241458
_shelx_shelxl_version_number 2017/1

loop_
_symmetry_equiv_pos_as_xyz
'x, y, z'
'-x, -y, -z'

loop_
_atom_site_label
_atom_site_type_symbol
_atom_site_fract_x
_atom_site_fract_y
_atom_site_fract_z
_atom_site_U_iso_or_equiv
_atom_site_adp_type
_atom_site_occupancy
_atom_site_site_symmetry_order
_atom_site_calc_flag
_atom_site_refinement_flags_posn
_atom_site_refinement_flags_adp
_atom_site_refinement_flags_occupancy
_atom_site_disorder_assembly
_atom_site_disorder_group
Sm1 Sm 0.54286(2) 0.79972(2) 0.14213(2) 0.00799(6) Uani 1 1 d . . . . .
O1 O -0.3822(3) 0.9492(2) 0.8960(2) 0.0117(4) Uani 1 1 d . . . . .
O2 O -0.2665(4) 0.7209(3) 0.9431(2) 0.0196(5) Uani 1 1 d . . . . .
O3 O 0.0331(3) 0.8833(3) 0.2327(2) 0.0151(5) Uani 1 1 d . . . . .
O4 O 0.2813(3) 0.7926(3) 0.3092(2) 0.0137(5) Uani 1 1 d . . . . .
O5 O 0.2706(3) 0.7120(3) 0.5567(2) 0.0217(6) Uani 1 1 d . . . . .
O6 O 0.8357(3) 0.6479(3) 0.1929(2) 0.0225(6) Uani 1 1 d . . . . .
O7 O 0.6140(3) 0.7002(3) 0.3574(2) 0.0199(5) Uani 1 1 d . . . . .
O8 O 0.6417(7) 0.5914(6) 0.5964(5) 0.0189(10) Uani 0.5 1 d . . P . .
O9 O 0.7165(3) 0.9537(3) 0.1620(3) 0.0225(6) Uani 1 1 d . . . . .
O10 O 0.5301(5) 0.5480(4) 0.1716(4) 0.0498(11) Uani 1 1 d . . . . .
O11 O 0.2953(3) 0.8069(3) 0.0340(2) 0.0176(5) Uani 1 1 d . . . . .
C1 C -0.1841(4) 0.8389(3) 0.7214(3) 0.0102(6) Uani 1 1 d . . . . .
C2 C -0.0051(4) 0.7707(4) 0.6985(3) 0.0120(6) Uani 1 1 d . . . . .
H2 H 0.050297 0.721769 0.770144 0.014 Uiso 1 1 calc R U . . .
C3 C 0.0943(4) 0.7740(3) 0.5699(3) 0.0114(6) Uani 1 1 d . . . . .
C4 C 0.0097(4) 0.8388(3) 0.4643(3) 0.0099(6) Uani 1 1 d . . . . .
C5 C -0.1725(4) 0.9041(4) 0.4899(3) 0.0117(6) Uani 1 1 d . . . . .
H5 H -0.230813 0.946596 0.418877 0.014 Uiso 1 1 calc R U . . .
C6 C -0.2696(4) 0.9080(4) 0.6169(3) 0.0117(6) Uani 1 1 d . . . . .
H6 H -0.391796 0.956454 0.632817 0.014 Uiso 1 1 calc R U . . .
C7 C -0.2826(4) 0.8362(3) 0.8607(3) 0.0095(6) Uani 1 1 d . . . . .
C8 C 0.1118(4) 0.8396(3) 0.3261(3) 0.0103(6) Uani 1 1 d . . . . .
C9 C 0.8916(4) 0.5671(3) 0.4101(3) 0.0117(6) Uani 1 1 d . . . . .
C10 C 0.8161(4) 0.5472(4) 0.5449(3) 0.0134(6) Uani 1 1 d . . . . .
C11 C 0.9251(4) 0.4807(3) 0.6341(3) 0.0135(6) Uani 1 1 d . . . . .
H11 H 0.874606 0.46774 0.725401 0.016 Uiso 1 1 calc R U . . .
C12 C 0.7757(4) 0.6412(4) 0.3149(3) 0.0160(7) Uani 1 1 d . . . . .
OW1 O 0.422(3) 0.717(3) 0.757(3) 0.426(15) Uani 1 1 d . . . . .
OW2 O 0.1676(4) 0.5791(3) 0.0192(3) 0.0250(6) Uani 1 1 d . . . . .

loop_
_atom_site_aniso_label
_atom_site_aniso_U_11
_atom_site_aniso_U_22
_atom_site_aniso_U_33
_atom_site_aniso_U_23
_atom_site_aniso_U_13
_atom_site_aniso_U_12
Sm1 0.00554(8) 0.01042(9) 0.00487(9) -0.00107(6) 0.00092(5) 0.00074(6)
O1 0.0077(10) 0.0144(11) 0.0106(10) -0.0052(9) 0.0011(8) 0.0008(8)
O2 0.0241(13) 0.0158(12) 0.0086(11) -0.0003(9) 0.0029(10) 0.0034(10)
O3 0.0104(11) 0.0263(13) 0.0087(11) -0.0044(9) -0.0005(8) -0.0048(10)
O4 0.0087(10) 0.0221(12) 0.0091(11) -0.0041(9) 0.0013(8) -0.0038(9)
O5 0.0098(11) 0.0360(16) 0.0144(12) -0.0059(11) -0.0008(9) 0.0015(11)
O6 0.0153(12) 0.0317(15) 0.0092(11) -0.0009(10) -0.0018(9) 0.0088(11)
O7 0.0101(11) 0.0308(14) 0.0091(11) 0.0000(10) -0.0018(9) 0.0068(10)
O8 0.014(2) 0.024(3) 0.013(2) 0.002(2) -0.0021(19) -0.001(2)
O9 0.0164(12) 0.0283(14) 0.0264(14) 0.0004(11) -0.0139(11) -0.0075(11)
O10 0.058(2) 0.0281(17) 0.051(2) -0.0207(16) 0.0365(18) -0.0256(16)
O11 0.0163(12) 0.0272(14) 0.0134(11) -0.0103(10) 0.0024(9) -0.0110(10)
C1 0.0117(14) 0.0118(14) 0.0069(14) -0.0046(11) 0.0016(11) -0.0033(12)
C2 0.0123(15) 0.0146(15) 0.0086(14) -0.0032(12) -0.0026(12) -0.0012(12)
C3 0.0091(14) 0.0135(15) 0.0118(15) -0.0059(12) 0.0002(11) -0.0021(12)
C4 0.0088(14) 0.0139(15) 0.0080(14) -0.0048(11) 0.0015(11) -0.0047(11)
C5 0.0104(14) 0.0172(16) 0.0083(14) -0.0041(12) -0.0014(11) -0.0033(12)
C6 0.0094(14) 0.0158(15) 0.0090(14) -0.0057(12) 0.0003(11) -0.0006(12)
C7 0.0083(13) 0.0136(15) 0.0072(13) -0.0055(11) -0.0005(11) -0.0015(11)
C8 0.0094(14) 0.0129(14) 0.0094(14) -0.0046(11) 0.0012(11) -0.0050(11)
C9 0.0107(14) 0.0102(14) 0.0098(14) 0.0015(12) -0.0026(11) 0.0014(11)
C10 0.0093(14) 0.0127(15) 0.0121(15) 0.0014(12) -0.0009(12) 0.0021(12)
C11 0.0127(15) 0.0122(15) 0.0099(14) 0.0017(12) -0.0004(12) 0.0004(12)
C12 0.0118(15) 0.0170(16) 0.0111(15) 0.0024(13) -0.0007(12) 0.0028(12)
OW1 0.34(3) 0.46(4) 0.57(4) -0.16(3) -0.25(3) -0.04(3)
OW2 0.0186(13) 0.0208(13) 0.0321(15) -0.0086(12) 0.0044(11) -0.0055(11)

loop_
_atom_type_symbol
_atom_type_description
_atom_type_scat_dispersion_real
_atom_type_scat_dispersion_imag
_atom_type_scat_source
C C 0.0033 0.0016 'International Tables Vol C Tables 4.2.6.8 and 6.1.1.4'
H H 0 0 'International Tables Vol C Tables 4.2.6.8 and 6.1.1.4'
O O 0.0106 0.006 'International Tables Vol C Tables 4.2.6.8 and 6.1.1.4'
Sm Sm -0.1638 3.4418 'International Tables Vol C Tables 4.2.6.8 and 6.1.1.4'

loop_
_geom_angle_atom_site_label_1
_geom_angle_atom_site_label_2
_geom_angle_atom_site_label_3
_geom_angle
_geom_angle_site_symmetry_1
_geom_angle_site_symmetry_3
_geom_angle_publ_flag
O4 Sm1 O9 113.02(9) . . ?
O4 Sm1 O7 68.55(8) . . ?
O9 Sm1 O7 75.82(9) . . ?
O4 Sm1 O1 78.77(8) . 2_576 ?
O9 Sm1 O1 68.98(8) . 2_576 ?
O7 Sm1 O1 116.30(8) . 2_576 ?
O4 Sm1 O2 148.60(9) . 1_654 ?
O9 Sm1 O2 98.38(10) . 1_654 ?
O7 Sm1 O2 122.61(8) . 1_654 ?
O1 Sm1 O2 113.88(8) 2_576 1_654 ?
O4 Sm1 O10 80.25(9) . . ?
O9 Sm1 O10 143.97(13) . . ?
O7 Sm1 O10 78.95(13) . . ?
O1 Sm1 O10 146.59(12) 2_576 . ?
O2 Sm1 O10 74.28(9) 1_654 . ?
O4 Sm1 O6 118.41(8) . . ?
O9 Sm1 O6 71.42(10) . . ?
O7 Sm1 O6 52.64(8) . . ?
O1 Sm1 O6 140.39(9) 2_576 . ?
O2 Sm1 O6 71.12(8) 1_654 . ?
O10 Sm1 O6 72.88(13) . . ?
O4 Sm1 O11 73.13(8) . . ?
O9 Sm1 O11 140.55(9) . . ?
O7 Sm1 O11 136.27(8) . . ?
O1 Sm1 O11 74.66(8) 2_576 . ?
O2 Sm1 O11 82.50(9) 1_654 . ?
O10 Sm1 O11 74.52(13) . . ?
O6 Sm1 O11 142.42(9) . . ?
O4 Sm1 O1 134.88(8) . 1_654 ?
O9 Sm1 O1 77.65(8) . 1_654 ?
O7 Sm1 O1 150.67(8) . 1_654 ?
O1 Sm1 O1 64.08(8) 2_576 1_654 ?
O2 Sm1 O1 49.95(8) 1_654 1_654 ?
O10 Sm1 O1 117.67(10) . 1_654 ?
O6 Sm1 O1 106.62(7) . 1_654 ?
O11 Sm1 O1 73.05(7) . 1_654 ?
O4 Sm1 C12 93.68(9) . . ?
O9 Sm1 C12 71.10(10) . . ?
O7 Sm1 C12 26.31(9) . . ?
O1 Sm1 C12 132.09(9) 2_576 . ?
O2 Sm1 C12 97.03(9) 1_654 . ?
O10 Sm1 C12 74.85(14) . . ?
O6 Sm1 C12 26.34(9) . . ?
O11 Sm1 C12 148.27(9) . . ?
O1 Sm1 C12 129.95(8) 1_654 . ?
O4 Sm1 C7 149.63(8) . 1_654 ?
O9 Sm1 C7 87.85(9) . 1_654 ?
O7 Sm1 C7 140.69(8) . 1_654 ?
O1 Sm1 C7 89.40(8) 2_576 1_654 ?
O2 Sm1 C7 24.57(9) 1_654 1_654 ?
O10 Sm1 C7 95.86(10) . 1_654 ?
O6 Sm1 C7 88.39(8) . 1_654 ?
O11 Sm1 C7 76.80(8) . 1_654 ?
O1 Sm1 C7 25.38(8) 1_654 1_654 ?
C12 Sm1 C7 114.53(9) . 1_654 ?
C7 O1 Sm1 154.3(2) . 2_576 ?
C7 O1 Sm1 89.42(18) . 1_456 ?
Sm1 O1 Sm1 115.92(8) 2_576 1_456 ?
C7 O2 Sm1 100.9(2) . 1_456 ?
C8 O4 Sm1 140.1(2) . . ?
C12 O6 Sm1 91.9(2) . . ?
C12 O7 Sm1 95.5(2) . . ?
C2 C1 C6 120.8(3) . . ?
C2 C1 C7 117.8(3) . . ?
C6 C1 C7 121.4(3) . . ?
C1 C2 C3 120.0(3) . . ?
C1 C2 H2 120 . . ?
C3 C2 H2 120 . . ?
O5 C3 C2 116.0(3) . . ?
O5 C3 C4 124.1(3) . . ?
C2 C3 C4 119.9(3) . . ?
C5 C4 C3 119.0(3) . . ?
C5 C4 C8 120.1(3) . . ?
C3 C4 C8 120.9(3) . . ?
C6 C5 C4 121.4(3) . . ?
C6 C5 H5 119.3 . . ?
C4 C5 H5 119.3 . . ?
C5 C6 C1 118.8(3) . . ?
C5 C6 H6 120.6 . . ?
C1 C6 H6 120.6 . . ?
O2 C7 O1 119.7(3) . . ?
O2 C7 C1 119.6(3) . . ?
O1 C7 C1 120.7(3) . . ?
O2 C7 Sm1 54.56(16) . 1_456 ?
O1 C7 Sm1 65.20(16) . 1_456 ?
C1 C7 Sm1 174.1(2) . 1_456 ?
O3 C8 O4 122.4(3) . . ?
O3 C8 C4 120.9(3) . . ?
O4 C8 C4 116.6(3) . . ?
C11 C9 C10 120.1(3) 2_766 . ?
C11 C9 C12 120.2(3) 2_766 . ?
C10 C9 C12 119.7(3) . . ?
O8 C10 C11 116.1(3) . . ?
O8 C10 C9 124.2(3) . . ?
C11 C10 C9 119.7(3) . . ?
C10 C11 C9 120.2(3) . 2_766 ?
C10 C11 H11 119.9 . . ?
C9 C11 H11 119.9 2_766 . ?
O6 C12 O7 119.9(3) . . ?
O6 C12 C9 121.3(3) . . ?
O7 C12 C9 118.8(3) . . ?
O6 C12 Sm1 61.80(17) . . ?
O7 C12 Sm1 58.14(17) . . ?
C9 C12 Sm1 175.9(3) . . ?

loop_
_geom_bond_atom_site_label_1
_geom_bond_atom_site_label_2
_geom_bond_distance
_geom_bond_site_symmetry_2
_geom_bond_publ_flag
Sm1 O4 2.363(2) . ?
Sm1 O9 2.416(3) . ?
Sm1 O7 2.437(2) . ?
Sm1 O1 2.452(2) 2_576 ?
Sm1 O2 2.454(2) 1_654 ?
Sm1 O10 2.468(3) . ?
Sm1 O6 2.518(2) . ?
Sm1 O11 2.535(2) . ?
Sm1 O1 2.685(2) 1_654 ?
Sm1 C12 2.856(3) . ?
Sm1 C7 2.958(3) 1_654 ?
O1 C7 1.268(4) . ?
O2 C7 1.252(4) . ?
O3 C8 1.254(4) . ?
O4 C8 1.281(4) . ?
O5 C3 1.354(4) . ?
O6 C12 1.268(4) . ?
O7 C12 1.272(4) . ?
O8 C10 1.344(6) . ?
C1 C2 1.385(4) . ?
C1 C6 1.404(4) . ?
C1 C7 1.496(4) . ?
C2 C3 1.400(4) . ?
C2 H2 0.95 . ?
C3 C4 1.405(4) . ?
C4 C5 1.401(4) . ?
C4 C8 1.495(4) . ?
C5 C6 1.387(4) . ?
C5 H5 0.95 . ?
C6 H6 0.95 . ?
C9 C11 1.394(4) 2_766 ?
C9 C10 1.404(4) . ?
C9 C12 1.485(4) . ?
C10 C11 1.389(5) . ?
C11 H11 0.95 . ?
